data_2213698
loop_
_publ_author_name
'Deng, Zhao-Peng'
'Gao, Shan'
'Ng, Seik Weng'

_publ_section_title
;
 Bis(benzimidazole-\k<i>N</i>)bis(4-formylbenzoato-\k<i>O</i>)zinc(II)
 monohydrate
;
_journal_coeditor_code BT2365
_journal_issue 6
_journal_name_full 'Acta Crystallographica Section E'
_journal_page_first m1712
_journal_page_last m1712
_journal_paper_doi 10.1107/S1600536807023604
_journal_volume 63
_journal_year 2007
_chemical_formula_iupac '[Zn (C8 H5 O3 )2 (C7 H6 N2 )2 ]. H2 O'
_chemical_formula_moiety '[(C7 H6 N2)2 (C8 H5 O3)2 Zn], H2 O'
_chemical_formula_sum 'C30 H24 N4 O7 Zn'
_chemical_formula_weight 617.90
_chemical_name_systematic
;
Bis(benzimidazole-\k<i>N</i>)bis(4-formylbenzoato-\k<i>O</i>)\
zinc(II) monohydrate
;
_space_group_IT_number 15
_symmetry_cell_setting monoclinic
_symmetry_space_group_name_Hall '-C 2yc'
_symmetry_space_group_name_H-M 'C 1 2/c 1'
_atom_sites_solution_hydrogens geom
_atom_sites_solution_primary direct
_atom_sites_solution_secondary difmap
_audit_creation_method SHELXL-97
_cell_angle_alpha 90.00
_cell_angle_beta 92.9540(10)
_cell_angle_gamma 90.00
_cell_formula_units_Z 8
_cell_length_a 13.7968(8)
_cell_length_b 17.0524(8)
_cell_length_c 23.8480(10)
_cell_measurement_reflns_used 13980
_cell_measurement_temperature 295(2)
_cell_measurement_theta_max 27.5
_cell_measurement_theta_min 3.1
_cell_volume 5603.2(5)
_computing_cell_refinement RAPID-AUTO
_computing_data_collection 'RAPID-AUTO (Rigaku Corporation, 1998)'
_computing_data_reduction 'CrystalStructure (Rigaku/MSC, 2002)'
_computing_molecular_graphics 'X-Seed (Barbour, 2001)'
_computing_publication_material 'publCIF (Westrip, 2006)'
_computing_structure_refinement 'SHELXL-97 (Sheldrick, 1997)'
_computing_structure_solution 'SHELXS-97 (Sheldrick, 1997)'
_diffrn_ambient_temperature 295(2)
_diffrn_measured_fraction_theta_full 1.00
_diffrn_measured_fraction_theta_max 1.00
_diffrn_measurement_device_type 'Rigaku RAXIS-RAPID IP diffractometer'
_diffrn_measurement_method '\w scan'
_diffrn_radiation_monochromator graphite
_diffrn_radiation_source 'fine-focus sealed tube'
_diffrn_radiation_type MoK\a
_diffrn_radiation_wavelength 0.71073
_diffrn_reflns_av_R_equivalents 0.068
_diffrn_reflns_av_sigmaI/netI 0.061
_diffrn_reflns_limit_h_max 17
_diffrn_reflns_limit_h_min -17
_diffrn_reflns_limit_k_max 22
_diffrn_reflns_limit_k_min -21
_diffrn_reflns_limit_l_max 30
_diffrn_reflns_limit_l_min -30
_diffrn_reflns_number 27096
_diffrn_reflns_theta_full 27.5
_diffrn_reflns_theta_max 27.5
_diffrn_reflns_theta_min 3.1
_diffrn_standards_decay_% 0
_diffrn_standards_interval_count 0
_diffrn_standards_interval_time 0
_diffrn_standards_number 0
_exptl_absorpt_coefficient_mu 0.932
_exptl_absorpt_correction_T_max 0.843
_exptl_absorpt_correction_T_min 0.558
_exptl_absorpt_correction_type multi-scan
_exptl_absorpt_process_details '(ABSCOR; Higashi, 1995)'
_exptl_crystal_colour colourless
_exptl_crystal_density_diffrn 1.465
_exptl_crystal_density_method 'not measured'
_exptl_crystal_description Prism
_exptl_crystal_F_000 2544
_exptl_crystal_size_max 0.35
_exptl_crystal_size_mid 0.26
_exptl_crystal_size_min 0.19
_refine_diff_density_max 0.70
_refine_diff_density_min -0.67
_refine_ls_extinction_coef 0.0008(2)
_refine_ls_extinction_expression Fc^*^=kFc[1+0.001xFc^2^\l^3^/sin(2\q)]^-1/4^
_refine_ls_extinction_method SHELXL
_refine_ls_goodness_of_fit_ref 1.093
_refine_ls_hydrogen_treatment constr
_refine_ls_matrix_type full
_refine_ls_number_parameters 453
_refine_ls_number_reflns 6393
_refine_ls_number_restraints 178
_refine_ls_restrained_S_all 1.100
_refine_ls_R_factor_all 0.1278
_refine_ls_R_factor_gt 0.0573
_refine_ls_shift/su_max 0.001
_refine_ls_shift/su_mean <0.001
_refine_ls_structure_factor_coef Fsqd
_refine_ls_weighting_details 'calc w=1/[\s^2^(Fo^2^)+(0.0884P)^2^+4.8786P] where P=(Fo^2^+2Fc^2^)/3'
_refine_ls_weighting_scheme calc
_refine_ls_wR_factor_gt 0.1400
_refine_ls_wR_factor_ref 0.1941
_reflns_number_gt 3298
_reflns_number_total 6393
_reflns_threshold_expression I>2\s(I)
_cod_data_source_file bt2365.cif
_cod_data_source_block I
_cod_depositor_comments
;
 Marking atom 'O1w'' as belonging to disorder assembly 'A' after consulting
 the original publication.

 Antanas Vaitkus,
 2017-11-25
;
_cod_original_cell_volume 5603.1(5)
_cod_original_sg_symbol_H-M 'C 2/c'
_cod_database_code 2213698
_cod_database_fobs_code 2213698

loop_
_symmetry_equiv_pos_as_xyz
'x, y, z'
'-x, y, -z+1/2'
'x+1/2, y+1/2, z'
'-x+1/2, y+1/2, -z+1/2'
'-x, -y, -z'
'x, -y, z-1/2'
'-x+1/2, -y+1/2, -z'
'x+1/2, -y+1/2, z-1/2'

loop_
_atom_site_type_symbol
_atom_site_label
_atom_site_fract_x
_atom_site_fract_y
_atom_site_fract_z
_atom_site_U_iso_or_equiv
_atom_site_adp_type
_atom_site_calc_flag
_atom_site_refinement_flags
_atom_site_occupancy
_atom_site_disorder_assembly
_atom_site_disorder_group
Zn Zn1 0.28971(4) 0.59229(3) 0.38356(2) 0.0525(2) Uani d . 1 . .
N N1 0.2248(3) 0.4871(2) 0.36616(14) 0.0554(9) Uani d . 1 A .
N N2 0.1303(3) 0.4014(2) 0.32177(19) 0.0726(12) Uani d . 1 A .
H H2n 0.0868 0.3830 0.2982 0.087 Uiso calc R 1 . .
N N3 0.2451(3) 0.6254(2) 0.45870(14) 0.0522(9) Uani d . 1 A .
N N4 0.2390(3) 0.6728(2) 0.54477(15) 0.0606(10) Uani d . 1 A .
H H4n 0.2587 0.6909 0.5770 0.073 Uiso calc R 1 . .
O O4 0.2136(3) 0.64849(19) 0.32459(13) 0.0658(9) Uani d . 1 A .
O O5 0.2842(3) 0.7626(2) 0.34589(14) 0.0768(10) Uani d . 1 A .
O O6 -0.0635(3) 0.8200(3) 0.10574(17) 0.1046(15) Uani d . 1 . .
O O1 0.4180(6) 0.5925(4) 0.3560(4) 0.079(2) Uani d PDU 0.535(5) A 1
O O2 0.4492(6) 0.5579(4) 0.4422(4) 0.103(3) Uani d PDU 0.535(5) A 1
O O3 0.9173(18) 0.5162(7) 0.3088(8) 0.098(2) Uani d PDU 0.535(5) A 1
O O1w 0.4534(8) 0.7360(6) 0.2980(5) 0.141(4) Uani d PU 0.535(5) A 1
H H1w1 0.4569 0.6904 0.3115 0.169 Uiso d P 0.535(5) A 1
H H1w2 0.4005 0.7568 0.3089 0.169 Uiso d P 0.535(5) A 1
C C1 0.4754(5) 0.5692(3) 0.3940(4) 0.072(4) Uani d PDU 0.535(5) A 1
C C2 0.5795(4) 0.5542(3) 0.3815(3) 0.061(3) Uani d PGDU 0.535(5) A 1
C C7 0.6133(5) 0.5658(3) 0.3283(2) 0.054(3) Uani d PGDU 0.535(5) A 1
H H7 0.5712 0.5833 0.2992 0.064 Uiso calc PR 0.535(5) A 1
C C6 0.7101(5) 0.5513(4) 0.3184(3) 0.051(2) Uani d PGDU 0.535(5) A 1
H H6 0.7327 0.5590 0.2827 0.061 Uiso calc PR 0.535(5) A 1
C C5 0.7731(4) 0.5251(5) 0.3618(4) 0.059(4) Uani d PGDU 0.535(5) A 1
C C4 0.7393(5) 0.5135(5) 0.4150(3) 0.065(3) Uani d PGDU 0.535(5) A 1
H H4 0.7814 0.4959 0.4441 0.078 Uiso calc PR 0.535(5) A 1
C C3 0.6425(6) 0.5280(4) 0.4249(2) 0.069(3) Uani d PGDU 0.535(5) A 1
H H3 0.6199 0.5202 0.4606 0.083 Uiso calc PR 0.535(5) A 1
C C8 0.8764(6) 0.5092(6) 0.3522(6) 0.078(2) Uani d PDU 0.535(5) A 1
H H8 0.9143 0.4918 0.3831 0.094 Uiso calc PR 0.535(5) A 1
O O1' 0.4345(9) 0.5846(5) 0.3997(5) 0.090(3) Uani d PDU 0.465(5) A 2
O O2' 0.4298(7) 0.6000(5) 0.3094(5) 0.116(4) Uani d PDU 0.465(5) A 2
O O3' 0.915(2) 0.4944(9) 0.3035(9) 0.098(2) Uani d PDU 0.465(3) A 2
O O1w' 0.4547(5) 0.8194(4) 0.2757(3) 0.061(2) Uani d PU 0.465(5) A 2
H H1w3 0.4127 0.8226 0.3009 0.073 Uiso d P 0.465(5) A 2
H H1w4 0.4651 0.7706 0.2692 0.073 Uiso d P 0.465(5) A 2
C C1' 0.4733(6) 0.5834(4) 0.3539(4) 0.077(4) Uani d PDU 0.465(5) A 2
C C2' 0.5783(5) 0.5604(3) 0.3534(4) 0.074(4) Uani d PGDU 0.465(5) A 2
C C7' 0.6228(6) 0.5587(5) 0.3025(3) 0.094(5) Uani d PGDU 0.465(5) A 2
H H7' 0.5876 0.5717 0.2694 0.113 Uiso calc PR 0.465(5) A 2
C C6' 0.7200(6) 0.5377(5) 0.3009(4) 0.067(4) Uani d PGDU 0.465(5) A 2
H H6' 0.7498 0.5365 0.2668 0.081 Uiso calc PR 0.465(5) A 2
C C5' 0.7725(5) 0.5183(6) 0.3502(5) 0.058(4) Uani d PGDU 0.465(5) A 2
C C4' 0.7280(7) 0.5200(6) 0.4011(4) 0.072(4) Uani d PGDU 0.465(5) A 2
H H4' 0.7632 0.5071 0.4342 0.086 Uiso calc PR 0.465(5) A 2
C C3' 0.6308(6) 0.5411(5) 0.4028(3) 0.072(4) Uani d PGDU 0.465(5) A 2
H H3' 0.6010 0.5422 0.4368 0.087 Uiso calc PR 0.465(5) A 2
C C8' 0.8763(7) 0.4958(8) 0.3482(7) 0.078(2) Uani d PDU 0.465 A 2
H H8' 0.9117 0.4828 0.3812 0.094 Uiso calc PR 0.465(5) A 2
C C9 0.2289(4) 0.7213(3) 0.31636(18) 0.0580(12) Uani d . 1 . .
C C10 0.1726(3) 0.7564(3) 0.26685(17) 0.0531(11) Uani d . 1 A .
C C11 0.1190(4) 0.7085(3) 0.22931(19) 0.0687(14) Uani d . 1 . .
H H11 0.1211 0.6544 0.2338 0.082 Uiso calc R 1 A .
C C12 0.0636(4) 0.7405(3) 0.1862(2) 0.0707(14) Uani d . 1 A .
H H12 0.0291 0.7081 0.1610 0.085 Uiso calc R 1 . .
C C13 0.0587(4) 0.8214(3) 0.17986(18) 0.0588(12) Uani d . 1 . .
C C14 0.1134(4) 0.8688(3) 0.2157(2) 0.0605(12) Uani d . 1 A .
H H14 0.1117 0.9229 0.2107 0.073 Uiso calc R 1 . .
C C15 0.1708(3) 0.8370(3) 0.25929(18) 0.0578(12) Uani d . 1 . .
H H15 0.2079 0.8695 0.2833 0.069 Uiso calc R 1 A .
C C16 -0.0066(4) 0.8548(4) 0.1356(2) 0.0796(16) Uani d . 1 A .
H H16 -0.0032 0.9087 0.1303 0.096 Uiso calc R 1 . .
C C17 0.2429(3) 0.4136(3) 0.38937(17) 0.0514(11) Uani d . 1 . .
C C18 0.3076(4) 0.3910(3) 0.4323(2) 0.0693(14) Uani d . 1 A .
H H18 0.3472 0.4272 0.4516 0.083 Uiso calc R 1 . .
C C19 0.3107(5) 0.3118(4) 0.4455(3) 0.094(2) Uani d . 1 . .
H H19 0.3533 0.2945 0.4743 0.113 Uiso calc R 1 A .
C C20 0.2518(5) 0.2577(4) 0.4165(3) 0.096(2) Uani d . 1 A .
H H20 0.2562 0.2050 0.4264 0.115 Uiso calc R 1 . .
C C21 0.1878(4) 0.2798(3) 0.3739(3) 0.0748(15) Uani d . 1 . .
H H21 0.1486 0.2435 0.3546 0.090 Uiso calc R 1 A .
C C22 0.1838(4) 0.3586(3) 0.36096(19) 0.0569(11) Uani d . 1 A .
C C23 0.1566(4) 0.4757(3) 0.3263(2) 0.0722(15) Uani d . 1 . .
H H23 0.1299 0.5156 0.3038 0.087 Uiso calc R 1 A .
C C24 0.1479(3) 0.6321(3) 0.47185(17) 0.0517(11) Uani d . 1 . .
C C25 0.0638(4) 0.6154(3) 0.4404(2) 0.0715(14) Uani d . 1 A .
H H25 0.0656 0.5964 0.4039 0.086 Uiso calc R 1 . .
C C26 -0.0223(4) 0.6278(4) 0.4648(2) 0.0824(16) Uani d . 1 . .
H H26 -0.0801 0.6174 0.4443 0.099 Uiso calc R 1 A .
C C27 -0.0258(4) 0.6556(4) 0.5192(2) 0.0814(16) Uani d . 1 A .
H H27 -0.0858 0.6615 0.5347 0.098 Uiso calc R 1 . .
C C28 0.0567(4) 0.6746(3) 0.5511(2) 0.0720(15) Uani d . 1 . .
H H28 0.0541 0.6948 0.5872 0.086 Uiso calc R 1 A .
C C29 0.1443(4) 0.6621(3) 0.52625(17) 0.0541(11) Uani d . 1 A .
C C30 0.2954(4) 0.6502(2) 0.50375(18) 0.0559(11) Uani d . 1 . .
H H30 0.3628 0.6517 0.5067 0.067 Uiso calc R 1 A .

loop_
_atom_site_aniso_label
_atom_site_aniso_U_11
_atom_site_aniso_U_22
_atom_site_aniso_U_33
_atom_site_aniso_U_12
_atom_site_aniso_U_13
_atom_site_aniso_U_23
Zn1 0.0559(4) 0.0557(3) 0.0447(3) 0.0063(2) -0.0098(2) -0.0017(2)
N1 0.054(2) 0.061(2) 0.050(2) 0.0063(18) -0.0054(17) -0.0018(18)
N2 0.072(3) 0.069(3) 0.073(3) -0.005(2) -0.024(2) -0.014(2)
N3 0.053(2) 0.054(2) 0.048(2) 0.0027(17) -0.0162(16) 0.0006(17)
N4 0.080(3) 0.059(2) 0.0417(19) -0.002(2) -0.0088(19) -0.0067(18)
O4 0.077(2) 0.061(2) 0.0581(19) 0.0088(17) -0.0127(16) 0.0081(16)
O5 0.095(3) 0.079(2) 0.0533(19) 0.006(2) -0.0263(18) -0.0135(18)
O6 0.092(3) 0.144(4) 0.075(3) 0.020(3) -0.029(2) 0.024(3)
O1 0.071(5) 0.081(5) 0.085(5) 0.008(4) 0.012(4) 0.010(4)
O2 0.102(6) 0.109(5) 0.102(6) 0.021(4) 0.035(5) 0.014(5)
O3 0.077(3) 0.112(6) 0.103(4) 0.014(5) 0.003(3) -0.003(4)
O1w 0.129(7) 0.136(7) 0.161(7) -0.003(6) 0.038(6) 0.018(6)
C1 0.090(8) 0.053(5) 0.073(7) 0.003(5) 0.015(6) -0.004(5)
C2 0.060(6) 0.062(5) 0.058(6) -0.003(5) -0.014(5) -0.020(5)
C7 0.045(5) 0.044(4) 0.068(6) -0.006(4) -0.029(5) -0.009(4)
C6 0.058(6) 0.047(5) 0.045(5) -0.002(4) -0.007(4) -0.014(4)
C5 0.048(7) 0.054(6) 0.073(6) -0.006(5) -0.017(5) -0.005(5)
C4 0.065(6) 0.067(6) 0.061(5) -0.010(5) -0.016(5) 0.003(5)
C3 0.073(7) 0.071(6) 0.063(6) 0.002(5) -0.002(5) -0.002(5)
C8 0.070(4) 0.075(4) 0.089(4) 0.004(3) -0.009(3) 0.007(3)
O1' 0.093(7) 0.091(6) 0.089(7) -0.002(5) 0.015(6) -0.007(5)
O2' 0.078(6) 0.163(8) 0.104(7) 0.030(5) -0.014(5) -0.027(6)
O3' 0.077(3) 0.112(6) 0.103(4) 0.014(5) 0.003(3) -0.003(4)
O1w' 0.055(4) 0.058(4) 0.069(4) -0.008(3) 0.000(3) 0.000(3)
C1' 0.075(8) 0.079(7) 0.075(7) 0.028(6) -0.003(6) -0.014(6)
C2' 0.065(7) 0.069(7) 0.088(9) 0.011(6) 0.000(7) -0.006(6)
C7' 0.087(8) 0.108(8) 0.086(8) 0.014(7) -0.002(7) -0.007(7)
C6' 0.064(7) 0.072(7) 0.065(7) 0.007(5) -0.002(5) -0.014(6)
C5' 0.052(8) 0.058(7) 0.063(6) -0.003(6) -0.011(5) -0.001(6)
C4' 0.068(8) 0.069(7) 0.075(7) -0.006(6) -0.023(6) 0.009(6)
C3' 0.069(8) 0.077(7) 0.071(7) -0.026(6) 0.012(6) -0.003(6)
C8' 0.070(4) 0.075(4) 0.089(4) 0.004(3) -0.009(3) 0.007(3)
C9 0.064(3) 0.065(3) 0.044(2) 0.015(2) -0.006(2) -0.006(2)
C10 0.060(3) 0.056(3) 0.043(2) 0.013(2) -0.003(2) 0.000(2)
C11 0.091(4) 0.056(3) 0.056(3) 0.013(3) -0.023(3) -0.005(2)
C12 0.082(4) 0.077(3) 0.051(3) 0.010(3) -0.023(2) -0.005(3)
C13 0.056(3) 0.076(3) 0.045(2) 0.017(2) 0.003(2) 0.012(2)
C14 0.058(3) 0.063(3) 0.061(3) 0.009(2) 0.004(2) 0.014(2)
C15 0.057(3) 0.065(3) 0.050(2) 0.000(2) 0.000(2) 0.004(2)
C16 0.070(4) 0.105(5) 0.063(3) 0.023(3) -0.005(3) 0.022(3)
C17 0.055(3) 0.058(3) 0.042(2) 0.012(2) 0.0107(19) 0.000(2)
C18 0.075(4) 0.076(3) 0.057(3) 0.003(3) -0.001(3) 0.008(3)
C19 0.098(5) 0.096(5) 0.089(4) 0.014(4) -0.005(4) 0.036(4)
C20 0.099(5) 0.072(4) 0.118(5) 0.004(4) 0.024(4) 0.029(4)
C21 0.075(4) 0.064(3) 0.087(4) -0.007(3) 0.023(3) -0.005(3)
C22 0.058(3) 0.060(3) 0.053(3) -0.002(2) 0.010(2) -0.009(2)
C23 0.085(4) 0.062(3) 0.066(3) 0.004(3) -0.030(3) -0.005(3)
C24 0.053(3) 0.054(3) 0.047(2) 0.003(2) -0.009(2) 0.001(2)
C25 0.059(3) 0.092(4) 0.062(3) 0.001(3) -0.006(3) -0.018(3)
C26 0.058(4) 0.108(4) 0.081(4) 0.000(3) -0.006(3) -0.012(3)
C27 0.072(4) 0.105(5) 0.068(3) 0.003(3) 0.015(3) -0.003(3)
C28 0.086(4) 0.081(4) 0.048(3) 0.011(3) 0.006(3) 0.001(3)
C29 0.064(3) 0.056(3) 0.041(2) 0.000(2) -0.004(2) -0.001(2)
C30 0.067(3) 0.050(2) 0.050(2) -0.002(2) -0.014(2) 0.002(2)

loop_
_atom_type_symbol
_atom_type_description
_atom_type_scat_dispersion_real
_atom_type_scat_dispersion_imag
_atom_type_scat_source
C C 0.0033 0.0016 'International Tables Vol C Tables 4.2.6.8 and 6.1.1.4'
H H 0.0000 0.0000 'International Tables Vol C Tables 4.2.6.8 and 6.1.1.4'
N N 0.0061 0.0033 'International Tables Vol C Tables 4.2.6.8 and 6.1.1.4'
O O 0.0106 0.0060 'International Tables Vol C Tables 4.2.6.8 and 6.1.1.4'
Zn Zn 0.2839 1.4301 'International Tables Vol C Tables 4.2.6.8 and 6.1.1.4'

loop_
_geom_angle_atom_site_label_1
_geom_angle_atom_site_label_2
_geom_angle_atom_site_label_3
_geom_angle
O1 Zn1 O4 102.9(3)
O1 Zn1 N3 129.5(3)
O4 Zn1 N3 108.97(14)
O4 Zn1 O1' 131.0(3)
N3 Zn1 O1' 101.2(3)
O1 Zn1 N1 109.6(2)
O4 Zn1 N1 94.03(14)
N3 Zn1 N1 106.12(15)
O1' Zn1 N1 113.7(3)
O1 Zn1 C1 26.9(2)
O4 Zn1 C1 129.3(2)
N3 Zn1 C1 107.7(2)
N1 Zn1 C1 107.95(15)
C23 N1 C17 105.1(4)
C23 N1 Zn1 124.6(3)
C17 N1 Zn1 130.2(3)
C23 N2 C22 108.6(4)
C23 N2 H2n 125.7
C22 N2 H2n 125.7
C30 N3 C24 105.2(4)
C30 N3 Zn1 130.2(3)
C24 N3 Zn1 124.5(3)
C30 N4 C29 107.9(4)
C30 N4 H4n 126.1
C29 N4 H4n 126.1
C9 O4 Zn1 119.9(3)
C1 O1 Zn1 108.4(7)
H1w1 O1w H1w2 107.3
O1 C1 O2 121.5(9)
O1 C1 C2 119.5(7)
O2 C1 C2 118.9(7)
C7 C2 C3 120.0
C7 C2 C1 121.6(4)
C3 C2 C1 118.4(4)
C2 C7 C6 120.0
C2 C7 H7 120.0
C6 C7 H7 120.0
C7 C6 C5 120.0
C7 C6 H6 120.0
C5 C6 H6 120.0
C6 C5 C4 120.0
C6 C5 C8 120.9(5)
C4 C5 C8 119.1(5)
C3 C4 C5 120.0
C3 C4 H4 120.0
C5 C4 H4 120.0
C4 C3 C2 120.0
C4 C3 H3 120.0
C2 C3 H3 120.0
O3 C8 C5 127.5(16)
O3 C8 H8 116.2
C5 C8 H8 116.2
C1' O1' Zn1 107.5(9)
H1w3 O1w' H1w4 108.2
O2' C1' O1' 123.0(11)
O2' C1' C2' 118.9(8)
O1' C1' C2' 118.2(9)
C7' C2' C3' 120.0
C7' C2' C1' 118.9(5)
C3' C2' C1' 121.1(5)
C6' C7' C2' 120.0
C6' C7' H7' 120.0
C2' C7' H7' 120.0
C7' C6' C5' 120.0
C7' C6' H6' 120.0
C5' C6' H6' 120.0
C6' C5' C4' 120.0
C6' C5' C8' 119.8(5)
C4' C5' C8' 120.2(5)
C3' C4' C5' 120.0
C3' C4' H4' 120.0
C5' C4' H4' 120.0
C4' C3' C2' 120.0
C4' C3' H3' 120.0
C2' C3' H3' 120.0
O3' C8' C5' 119.9(18)
O3' C8' H8' 120.0
C5' C8' H8' 120.0
O5 C9 O4 124.7(4)
O5 C9 C10 120.1(4)
O4 C9 C10 115.2(4)
C15 C10 C11 119.4(4)
C15 C10 C9 120.1(4)
C11 C10 C9 120.4(4)
C12 C11 C10 120.5(5)
C12 C11 H11 119.7
C10 C11 H11 119.7
C11 C12 C13 120.1(5)
C11 C12 H12 119.9
C13 C12 H12 119.9
C14 C13 C12 119.7(4)
C14 C13 C16 121.1(5)
C12 C13 C16 119.2(5)
C13 C14 C15 120.7(4)
C13 C14 H14 119.6
C15 C14 H14 119.6
C14 C15 C10 119.5(4)
C14 C15 H15 120.3
C10 C15 H15 120.3
O6 C16 C13 126.8(6)
O6 C16 H16 116.6
C13 C16 H16 116.6
C18 C17 N1 130.2(5)
C18 C17 C22 120.8(4)
N1 C17 C22 109.0(4)
C17 C18 C19 116.9(5)
C17 C18 H18 121.6
C19 C18 H18 121.6
C18 C19 C20 121.6(6)
C18 C19 H19 119.2
C20 C19 H19 119.2
C21 C20 C19 121.7(6)
C21 C20 H20 119.1
C19 C20 H20 119.1
C20 C21 C22 117.0(6)
C20 C21 H21 121.5
C22 C21 H21 121.5
N2 C22 C21 133.3(5)
N2 C22 C17 104.6(4)
C21 C22 C17 122.1(5)
N1 C23 N2 112.6(4)
N1 C23 H23 123.7
N2 C23 H23 123.7
C25 C24 N3 130.7(4)
C25 C24 C29 120.7(5)
N3 C24 C29 108.6(4)
C26 C25 C24 117.6(5)
C26 C25 H25 121.2
C24 C25 H25 121.2
C25 C26 C27 121.7(6)
C25 C26 H26 119.2
C27 C26 H26 119.2
C28 C27 C26 122.1(5)
C28 C27 H27 118.9
C26 C27 H27 118.9
C27 C28 C29 116.2(5)
C27 C28 H28 121.9
C29 C28 H28 121.9
N4 C29 C28 132.7(4)
N4 C29 C24 105.6(4)
C28 C29 C24 121.7(5)
N3 C30 N4 112.7(4)
N3 C30 H30 123.6
N4 C30 H30 123.6

loop_
_geom_bond_atom_site_label_1
_geom_bond_atom_site_label_2
_geom_bond_distance
Zn1 O1 1.919(9)
Zn1 O4 1.961(3)
Zn1 N3 2.006(4)
Zn1 O1' 2.020(13)
Zn1 N1 2.038(4)
N1 C23 1.316(6)
N1 C17 1.387(5)
N2 C23 1.321(6)
N2 C22 1.372(6)
N2 H2n 0.8600
N3 C30 1.318(5)
N3 C24 1.397(6)
N4 C30 1.338(6)
N4 C29 1.370(6)
N4 H4n 0.8600
O4 C9 1.276(6)
O5 C9 1.232(6)
O6 C16 1.190(7)
O1 C1 1.237(8)
O2 C1 1.239(8)
O3 C8 1.209(8)
O1w H1w1 0.842
O1w H1w2 0.864
C1 C2 1.504(6)
C2 C7 1.3900
C2 C3 1.3900
C7 C6 1.3900
C7 H7 0.9300
C6 C5 1.3900
C6 H6 0.9300
C5 C4 1.3900
C5 C8 1.481(6)
C4 C3 1.3900
C4 H4 0.9300
C3 H3 0.9300
C8 H8 0.9300
O1' C1' 1.241(9)
O2' C1' 1.226(9)
O3' C8' 1.218(9)
O1w' H1w3 0.86
O1w' H1w4 0.86
C1' C2' 1.500(6)
C2' C7' 1.3900
C2' C3' 1.3900
C7' C6' 1.3900
C7' H7' 0.9300
C6' C5' 1.3900
C6' H6' 0.9300
C5' C4' 1.3900
C5' C8' 1.485(6)
C4' C3' 1.3900
C4' H4' 0.9300
C3' H3' 0.9300
C8' H8' 0.9300
C9 C10 1.504(6)
C10 C15 1.386(6)
C10 C11 1.395(6)
C11 C12 1.362(6)
C11 H11 0.9300
C12 C13 1.389(7)
C12 H12 0.9300
C13 C14 1.374(7)
C13 C16 1.468(7)
C14 C15 1.385(6)
C14 H14 0.9300
C15 H15 0.9300
C16 H16 0.9300
C17 C18 1.379(7)
C17 C22 1.396(6)
C18 C19 1.387(7)
C18 H18 0.9300
C19 C20 1.389(9)
C19 H19 0.9300
C20 C21 1.364(8)
C20 H20 0.9300
C21 C22 1.378(7)
C21 H21 0.9300
C23 H23 0.9300
C24 C25 1.379(6)
C24 C29 1.398(6)
C25 C26 1.366(8)
C25 H25 0.9300
C26 C27 1.384(7)
C26 H26 0.9300
C27 C28 1.375(8)
C27 H27 0.9300
C28 C29 1.389(7)
C28 H28 0.9300
C30 H30 0.9300

loop_
_geom_hbond_atom_site_label_D
_geom_hbond_atom_site_label_H
_geom_hbond_atom_site_label_A
_geom_hbond_site_symmetry_A
_geom_hbond_distance_DH
_geom_hbond_distance_HA
_geom_hbond_distance_DA
_geom_hbond_angle_DHA
_geom_hbond_publ_flag
N2 H2n O1w' 4_545 0.86 2.12 2.907(8) 152 yes
N2 H2n O1w' 3_445 0.86 2.17 2.960(8) 154 yes
N4 H4n O5 7_566 0.86 2.11 2.864(5) 145 yes
O1w H1w1 O1 . 0.84 2.064(7) 2.870(10) 159 yes
O1w H1w2 O5 . 0.86 1.873(4) 2.690(10) 157 yes
O1w' H1w3 O5 . 0.86 2.353(4) 3.112(8) 148 yes

loop_
_geom_torsion_atom_site_label_1
_geom_torsion_atom_site_label_2
_geom_torsion_atom_site_label_3
_geom_torsion_atom_site_label_4
_geom_torsion
O1 Zn1 N1 C23 -104.9(5)
O4 Zn1 N1 C23 0.3(4)
N3 Zn1 N1 C23 111.4(4)
O1' Zn1 N1 C23 -138.3(5)
C1 Zn1 N1 C23 -133.3(4)
O1 Zn1 N1 C17 71.5(5)
O4 Zn1 N1 C17 176.7(4)
N3 Zn1 N1 C17 -72.2(4)
O1' Zn1 N1 C17 38.1(5)
C1 Zn1 N1 C17 43.1(4)
O1 Zn1 N3 C30 -3.3(5)
O4 Zn1 N3 C30 -129.4(4)
O1' Zn1 N3 C30 11.5(5)
N1 Zn1 N3 C30 130.5(4)
C1 Zn1 N3 C30 15.0(4)
O1 Zn1 N3 C24 171.5(4)
O4 Zn1 N3 C24 45.4(4)
O1' Zn1 N3 C24 -173.7(4)
N1 Zn1 N3 C24 -54.8(3)
C1 Zn1 N3 C24 -170.2(3)
O1 Zn1 O4 C9 -67.1(4)
N3 Zn1 O4 C9 73.1(4)
O1' Zn1 O4 C9 -51.7(5)
N1 Zn1 O4 C9 -178.3(3)
C1 Zn1 O4 C9 -61.1(4)
O4 Zn1 O1 C1 169.7(3)
N3 Zn1 O1 C1 41.4(4)
O1' Zn1 O1 C1 12.5(6)
N1 Zn1 O1 C1 -91.2(3)
Zn1 O1 C1 O2 -7.5(3)
Zn1 O1 C1 C2 172.5(3)
O1 C1 C2 C7 -0.03(7)
O2 C1 C2 C7 -179.99(4)
Zn1 C1 C2 C7 18.3(8)
O1 C1 C2 C3 180.00(4)
O2 C1 C2 C3 0.04(7)
Zn1 C1 C2 C3 -161.7(8)
C6 C5 C8 O3 0.04(9)
C4 C5 C8 O3 -179.97(5)
O1 Zn1 O1' C1' -6.3(5)
O4 Zn1 O1' C1' -36.2(5)
N3 Zn1 O1' C1' -163.9(3)
N1 Zn1 O1' C1' 82.7(4)
C1 Zn1 O1' C1' 43(3)
Zn1 O1' C1' O2' 13.1(3)
Zn1 O1' C1' C2' -166.9(3)
O2' C1' C2' C7' -0.03(7)
O1' C1' C2' C7' -179.99(4)
O2' C1' C2' C3' 180.00(4)
O1' C1' C2' C3' 0.04(7)
C1' C2' C3' C4' 179.97(5)
C6' C5' C8' O3' 0.03(8)
C4' C5' C8' O3' -179.98(4)
Zn1 O4 C9 O5 -5.9(7)
Zn1 O4 C9 C10 174.8(3)
O5 C9 C10 C15 -10.1(7)
O4 C9 C10 C15 169.3(4)
O5 C9 C10 C11 172.2(5)
O4 C9 C10 C11 -8.4(7)
C15 C10 C11 C12 -1.4(8)
C9 C10 C11 C12 176.3(5)
C10 C11 C12 C13 -1.1(8)
C11 C12 C13 C14 2.9(8)
C11 C12 C13 C16 -175.7(5)
C12 C13 C14 C15 -2.2(7)
C16 C13 C14 C15 176.5(4)
C13 C14 C15 C10 -0.4(7)
C11 C10 C15 C14 2.1(7)
C9 C10 C15 C14 -175.6(4)
C14 C13 C16 O6 -172.6(6)
C12 C13 C16 O6 6.1(9)
C23 N1 C17 C18 179.7(5)
Zn1 N1 C17 C18 2.7(7)
C23 N1 C17 C22 1.0(5)
Zn1 N1 C17 C22 -176.0(3)
N1 C17 C18 C19 -178.5(5)
C22 C17 C18 C19 0.1(7)
C17 C18 C19 C20 0.3(9)
C18 C19 C20 C21 -0.2(10)
C19 C20 C21 C22 -0.2(9)
C23 N2 C22 C21 -178.5(5)
C23 N2 C22 C17 0.7(5)
C20 C21 C22 N2 179.7(5)
C20 C21 C22 C17 0.6(8)
C18 C17 C22 N2 -179.9(4)
N1 C17 C22 N2 -1.0(5)
C18 C17 C22 C21 -0.6(7)
N1 C17 C22 C21 178.3(4)
C17 N1 C23 N2 -0.5(6)
Zn1 N1 C23 N2 176.6(3)
C22 N2 C23 N1 -0.1(6)
C30 N3 C24 C25 179.3(5)
Zn1 N3 C24 C25 3.4(7)
C30 N3 C24 C29 0.3(5)
Zn1 N3 C24 C29 -175.6(3)
N3 C24 C25 C26 179.9(5)
C29 C24 C25 C26 -1.2(8)
C24 C25 C26 C27 -0.5(9)
C25 C26 C27 C28 2.2(10)
C26 C27 C28 C29 -2.0(9)
C30 N4 C29 C28 179.2(5)
C30 N4 C29 C24 -0.2(5)
C27 C28 C29 N4 -179.1(5)
C27 C28 C29 C24 0.3(7)
C25 C24 C29 N4 -179.1(4)
N3 C24 C29 N4 0.0(5)
C25 C24 C29 C28 1.4(7)
N3 C24 C29 C28 -179.5(4)
C24 N3 C30 N4 -0.5(5)
Zn1 N3 C30 N4 175.1(3)
C29 N4 C30 N3 0.5(5)
